data_7014047
loop_
_publ_author_name
'Bernhardt, Paul V.'
'Creevey, Nicole L.'

_publ_section_title
;
 Electrochemical anion recognition with ferrocene functionalised
 macrocycles.
;
_journal_issue 6
_journal_name_full 'Dalton transactions (Cambridge, England : 2003)'
_journal_page_first 914
_journal_page_last 920
_journal_paper_doi 10.1039/b400538d
_journal_year 2004
_chemical_compound_source 'synthesis as described'
_chemical_formula_moiety 'C22 H40 Cl3 Fe1 N5 Zn2'
_chemical_formula_structural 'C22 H40 FE ZN2 CL3 N5'
_chemical_formula_sum 'C44 H74 Cl6 Fe2 N10 Zn3'
_chemical_formula_weight 1263.64
_chemical_name_systematic
;
?
;
_space_group_IT_number 61
_symmetry_cell_setting orthorhombic
_symmetry_Int_Tables_number 61
_symmetry_space_group_name_Hall '-P 2ac 2ab'
_symmetry_space_group_name_H-M 'P b c a'
_atom_sites_solution_hydrogens geom
_atom_sites_solution_primary Patterson
_atom_sites_solution_secondary difmap
_audit_conform_dict_location ftp://ftp.iucr.org/cifdics/cif_core.dic
_audit_conform_dict_name cif_core.dic
_audit_conform_dict_version 2.1
_audit_creation_date 2003-11-05T17:25:41-00:00
_audit_creation_method 'WinGX routine CIF_UPDATE'
_cell_angle_alpha 90
_cell_angle_beta 90
_cell_angle_gamma 90
_cell_formula_units_Z 8
_cell_length_a 10.0667(7)
_cell_length_b 23.301(2)
_cell_length_c 46.071(4)
_cell_measurement_reflns_used 25
_cell_measurement_temperature 293(2)
_cell_measurement_theta_max 12.559
_cell_measurement_theta_min 10.53
_cell_measurement_wavelength 0.71073
_cell_volume 10806.6(15)
_computing_cell_refinement 'CAD4 Express (Enraf Nonius, 1994)'
_computing_data_collection 'CAD4 Express (Enraf Nonius, 1994)'
_computing_data_reduction 'XCAD4 (Harms & Wocadlo, 1995)'
_computing_molecular_graphics 'Ortep-3 for Windows (Farrugia, 1997)'
_computing_publication_material 'WinGX publication routines (Farrugia, 1999)'
_computing_structure_refinement 'SHELXL-97 (Sheldrick, 1997)'
_computing_structure_solution 'SHELXS-86 (Sheldrick, 1986)'
_diffrn_ambient_temperature 293(2)
_diffrn_detector 'scintillation LiI'
_diffrn_detector_dtime 1.195
_diffrn_measured_fraction_theta_full 1
_diffrn_measured_fraction_theta_max 1
_diffrn_measurement_device '\k-geometry diffractometer'
_diffrn_measurement_device_type 'Enraf Nonius TurboCAD4'
_diffrn_measurement_method 'non-profiled omega scans'
_diffrn_orient_matrix_type
;
x-axis points to radiation source
the matrix is specified in reciprocal space
;
_diffrn_orient_matrix_UB_11 0.4297E-2
_diffrn_orient_matrix_UB_12 -0.19319E-1
_diffrn_orient_matrix_UB_13 0.19357E-1
_diffrn_orient_matrix_UB_21 -0.6838E-2
_diffrn_orient_matrix_UB_22 -0.38253E-1
_diffrn_orient_matrix_UB_23 -0.9706E-2
_diffrn_orient_matrix_UB_31 0.99028E-1
_diffrn_orient_matrix_UB_32 -0.1803E-2
_diffrn_orient_matrix_UB_33 -0.1521E-2
_diffrn_radiation_monochromator graphite
_diffrn_radiation_probe x-ray
_diffrn_radiation_type MoK\a
_diffrn_radiation_wavelength 0.71073
_diffrn_reflns_av_R_equivalents 0.141
_diffrn_reflns_av_unetI/netI 0.338
_diffrn_reflns_limit_h_max 11
_diffrn_reflns_limit_h_min -1
_diffrn_reflns_limit_k_max 27
_diffrn_reflns_limit_k_min -1
_diffrn_reflns_limit_l_max 54
_diffrn_reflns_limit_l_min -1
_diffrn_reflns_number 11466
_diffrn_reflns_theta_full 24.98
_diffrn_reflns_theta_max 24.98
_diffrn_reflns_theta_min 1.75
_diffrn_source 'Enraf Nonius FR590'
_diffrn_standards_decay_% -4
_diffrn_standards_interval_time 120
_diffrn_standards_number 3
_exptl_absorpt_coefficient_mu 2.175
_exptl_absorpt_correction_T_max 0.7699
_exptl_absorpt_correction_T_min 0.6895
_exptl_absorpt_correction_type psi-scan
_exptl_absorpt_process_details
;
North A.C.T., Phillips D.C. & Mathews F.S. (1968) Acta. Cryst. A24, 351
Number of psi-scan sets used was   4
Theta correction was applied.
Averaged transmission function was used.
No Fourier smoothing was applied.
;
_exptl_crystal_colour yellow
_exptl_crystal_density_diffrn 1.553
_exptl_crystal_density_method 'not measured'
_exptl_crystal_description prism
_exptl_crystal_F_000 5216
_exptl_crystal_size_max 0.27
_exptl_crystal_size_mid 0.2
_exptl_crystal_size_min 0.1
_refine_diff_density_max 0.565
_refine_diff_density_min -0.874
_refine_diff_density_rms 0.131
_refine_ls_extinction_method none
_refine_ls_goodness_of_fit_ref 0.939
_refine_ls_hydrogen_treatment mixed
_refine_ls_matrix_type full
_refine_ls_number_parameters 556
_refine_ls_number_reflns 9476
_refine_ls_number_restraints 0
_refine_ls_restrained_S_all 0.939
_refine_ls_R_factor_all 0.3007
_refine_ls_R_factor_gt 0.0629
_refine_ls_shift/su_max 0
_refine_ls_shift/su_mean 0
_refine_ls_structure_factor_coef Fsqd
_refine_ls_weighting_details 'calc w=1/[\s^2^(Fo^2^)+(0.0354P)^2^+0.0000P] where P=(Fo^2^+2Fc^2^)/3'
_refine_ls_weighting_scheme calc
_refine_ls_wR_factor_gt 0.0968
_refine_ls_wR_factor_ref 0.1524
_reflns_number_gt 2711
_reflns_number_total 9476
_reflns_threshold_expression >2sigma(I)
_cod_data_source_file b400538d.txt
_cod_data_source_block 1875nc2
_cod_database_code 7014047
_exptl_absorpt_factor_mur 0.261
_exptl_absorpt_correction_t_ave 0.74
_diffrn_standards_decay_corr_max 1.003
_diffrn_standards_decay_corr_min 0.899

loop_
_symmetry_equiv_pos_as_xyz
'x, y, z'
'-x+1/2, -y, z+1/2'
'x+1/2, -y+1/2, -z'
'-x, y+1/2, -z+1/2'
'-x, -y, -z'
'x-1/2, y, -z-1/2'
'-x-1/2, y-1/2, z'
'x, -y-1/2, z-1/2'

loop_
_atom_site_label
_atom_site_type_symbol
_atom_site_fract_x
_atom_site_fract_y
_atom_site_fract_z
_atom_site_U_iso_or_equiv
_atom_site_adp_type
_atom_site_occupancy
_atom_site_symmetry_multiplicity
_atom_site_calc_flag
_atom_site_refinement_flags
_atom_site_disorder_assembly
_atom_site_disorder_group
C1A C 0.7870(13) 0.2755(5) 0.1352(3) 0.040(3) Uani 1 1 d . . .
C1B C 0.2524(13) 0.4597(5) 0.0346(2) 0.037(3) Uani 1 1 d . . .
C2A C 0.6777(11) 0.2521(5) 0.1147(2) 0.040(4) Uani 1 1 d . . .
H2A1 H 0.6852 0.2712 0.0961 0.048 Uiso 1 1 calc R . .
H2A2 H 0.6926 0.2114 0.1116 0.048 Uiso 1 1 calc R . .
C2B C 0.2274(12) 0.4121(4) 0.0566(2) 0.033(3) Uiso 1 1 d . . .
H2B1 H 0.1412 0.3951 0.0528 0.04 Uiso 1 1 calc R . .
H2B2 H 0.294 0.3824 0.0541 0.04 Uiso 1 1 calc R . .
C3A C 0.4400(12) 0.2375(5) 0.1060(2) 0.045(3) Uani 1 1 d . . .
H3A1 H 0.471 0.2016 0.0977 0.054 Uiso 1 1 calc R . .
H3A2 H 0.4253 0.2644 0.0903 0.054 Uiso 1 1 calc R . .
C3B C 0.1924(11) 0.3888(5) 0.1081(2) 0.041(3) Uiso 1 1 d . . .
H3B1 H 0.2445 0.3542 0.1052 0.049 Uiso 1 1 calc R . .
H3B2 H 0.0994 0.379 0.1056 0.049 Uiso 1 1 calc R . .
C4A C 0.3112(13) 0.2274(6) 0.1221(3) 0.060(4) Uani 1 1 d . . .
H4A1 H 0.2744 0.2638 0.1284 0.072 Uiso 1 1 calc R . .
H4A2 H 0.2474 0.209 0.1094 0.072 Uiso 1 1 calc R . .
C4B C 0.2149(12) 0.4114(5) 0.1381(2) 0.044(4) Uiso 1 1 d . . .
H4B1 H 0.1954 0.3814 0.1521 0.053 Uiso 1 1 calc R . .
H4B2 H 0.1548 0.4431 0.1417 0.053 Uiso 1 1 calc R . .
C5A C 0.2200(13) 0.1816(6) 0.1665(3) 0.063(4) Uani 1 1 d . . .
H5A1 H 0.1471 0.1661 0.1551 0.076 Uiso 1 1 calc R . .
H5A2 H 0.1917 0.2181 0.1745 0.076 Uiso 1 1 calc R . .
C5B C 0.3775(12) 0.4657(5) 0.1677(2) 0.046(4) Uiso 1 1 d . . .
H5B1 H 0.3679 0.4416 0.1848 0.055 Uiso 1 1 calc R . .
H5B2 H 0.3099 0.4953 0.1687 0.055 Uiso 1 1 calc R . .
C6A C 0.2521(15) 0.1407(6) 0.1910(3) 0.078(5) Uani 1 1 d . . .
H6A1 H 0.2908 0.1062 0.1828 0.093 Uiso 1 1 calc R . .
H6A2 H 0.1698 0.1298 0.2004 0.093 Uiso 1 1 calc R . .
C6B C 0.5136(13) 0.4939(5) 0.1684(3) 0.056(4) Uiso 1 1 d . . .
H6B1 H 0.5294 0.508 0.1879 0.067 Uiso 1 1 calc R . .
H6B2 H 0.5799 0.4647 0.1645 0.067 Uiso 1 1 calc R . .
C7A C 0.3464(15) 0.1641(6) 0.2139(3) 0.068(5) Uani 1 1 d . . .
H7A1 H 0.3136 0.2009 0.2207 0.082 Uiso 1 1 calc R . .
H7A2 H 0.3483 0.1381 0.2303 0.082 Uiso 1 1 calc R . .
C7B C 0.5350(13) 0.5429(5) 0.1475(2) 0.056(4) Uiso 1 1 d . . .
H7B1 H 0.6117 0.5651 0.1535 0.067 Uiso 1 1 calc R . .
H7B2 H 0.4581 0.5679 0.1477 0.067 Uiso 1 1 calc R . .
C8A C 0.5812(16) 0.1916(6) 0.2238(2) 0.062(4) Uani 1 1 d . . .
H8A1 H 0.5929 0.1629 0.2388 0.075 Uiso 1 1 calc R . .
H8A2 H 0.5502 0.2267 0.2328 0.075 Uiso 1 1 calc R . .
C8B C 0.5605(12) 0.5699(5) 0.0958(2) 0.045(3) Uani 1 1 d . . .
H8B1 H 0.4886 0.5964 0.0998 0.054 Uiso 1 1 calc R . .
H8B2 H 0.644 0.5904 0.0975 0.054 Uiso 1 1 calc R . .
C9A C 0.7128(14) 0.2023(6) 0.2085(3) 0.064(5) Uani 1 1 d . . .
H9A1 H 0.7757 0.2189 0.222 0.077 Uiso 1 1 calc R . .
H9A2 H 0.749 0.1662 0.2016 0.077 Uiso 1 1 calc R . .
C9B C 0.5462(11) 0.5459(5) 0.0662(2) 0.039(3) Uani 1 1 d . . .
H9B1 H 0.5474 0.5767 0.052 0.047 Uiso 1 1 calc R . .
H9B2 H 0.6193 0.5201 0.062 0.047 Uiso 1 1 calc R . .
C10A C 0.8048(12) 0.2376(6) 0.1623(3) 0.054(4) Uani 1 1 d . . .
H10A H 0.8135 0.198 0.1562 0.064 Uiso 1 1 calc R . .
H10B H 0.8865 0.2485 0.172 0.064 Uiso 1 1 calc R . .
C10B C 0.3943(12) 0.4842(5) 0.0376(2) 0.038(3) Uani 1 1 d . . .
H10C H 0.4572 0.4528 0.036 0.046 Uiso 1 1 calc R . .
H10D H 0.4106 0.5101 0.0215 0.046 Uiso 1 1 calc R . .
C11A C 0.9188(13) 0.2695(6) 0.1180(3) 0.064(4) Uani 1 1 d . . .
H11A H 0.9141 0.2924 0.1007 0.097 Uiso 1 1 calc R . .
H11B H 0.9323 0.2301 0.1129 0.097 Uiso 1 1 calc R . .
H11C H 0.9914 0.2825 0.1298 0.097 Uiso 1 1 calc R . .
C11B C 0.2419(11) 0.4337(5) 0.0041(2) 0.043(3) Uani 1 1 d . . .
H11D H 0.2573 0.463 -0.0102 0.065 Uiso 1 1 calc R . .
H11E H 0.1547 0.4178 0.0014 0.065 Uiso 1 1 calc R . .
H11F H 0.3071 0.4039 0.0019 0.065 Uiso 1 1 calc R . .
C12A C 0.8493(13) 0.3704(5) 0.1583(2) 0.056(4) Uani 1 1 d . . .
H12A H 0.8286 0.4102 0.154 0.067 Uiso 1 1 calc R . .
H12B H 0.9368 0.3625 0.1505 0.067 Uiso 1 1 calc R . .
C12B C 0.1338(11) 0.5488(5) 0.0190(2) 0.035(3) Uani 1 1 d . . .
H12C H 0.0528 0.5688 0.0242 0.042 Uiso 1 1 calc R . .
H12D H 0.118 0.53 0.0005 0.042 Uiso 1 1 calc R . .
C13A C 0.8538(13) 0.3630(5) 0.1909(3) 0.037(3) Uani 1 1 d . . .
C13B C 0.2406(12) 0.5926(5) 0.0147(3) 0.039(3) Uani 1 1 d . . .
C14A C 0.9584(14) 0.3443(5) 0.2080(3) 0.050(4) Uani 1 1 d . . .
H14A H 1.0421 0.3337 0.2013 0.06 Uiso 1 1 calc R . .
C14B C 0.3151(13) 0.6013(5) -0.0110(3) 0.052(4) Uani 1 1 d . . .
H14B H 0.3032 0.5829 -0.0287 0.062 Uiso 1 1 calc R . .
C15A C 0.9175(16) 0.3441(6) 0.2366(3) 0.064(4) Uani 1 1 d . . .
H15A H 0.9694 0.333 0.2523 0.077 Uiso 1 1 calc R . .
C15B C 0.4084(14) 0.6423(6) -0.0044(4) 0.070(5) Uani 1 1 d . . .
H15B H 0.4727 0.6552 -0.0173 0.083 Uiso 1 1 calc R . .
C16A C 0.7884(15) 0.3627(6) 0.2383(3) 0.058(4) Uani 1 1 d . . .
H16A H 0.7387 0.3673 0.2551 0.069 Uiso 1 1 calc R . .
C16B C 0.3953(16) 0.6622(6) 0.0237(4) 0.067(5) Uani 1 1 d . . .
H16B H 0.4459 0.6905 0.0328 0.08 Uiso 1 1 calc R . .
C17A C 0.7445(13) 0.3735(6) 0.2092(3) 0.050(4) Uani 1 1 d . . .
H17A H 0.6601 0.3853 0.2035 0.06 Uiso 1 1 calc R . .
C17B C 0.2866(12) 0.6299(5) 0.0363(3) 0.043(4) Uani 1 1 d . . .
H17B H 0.2537 0.6333 0.055 0.052 Uiso 1 1 calc R . .
C18A C 0.9671(18) 0.4944(7) 0.1967(3) 0.072(5) Uani 1 1 d . . .
H18A H 0.9734 0.4963 0.1766 0.086 Uiso 1 1 calc R . .
C18B C 0.0351(13) 0.6922(7) -0.0064(5) 0.075(6) Uani 1 1 d . . .
H18B H -0.0344 0.6662 -0.0046 0.09 Uiso 1 1 calc R . .
C19A C 1.0640(14) 0.4763(6) 0.2160(4) 0.063(4) Uani 1 1 d . . .
H19A H 1.1485 0.4643 0.2106 0.076 Uiso 1 1 calc R . .
C19B C 0.108(2) 0.7015(8) -0.0316(4) 0.087(6) Uani 1 1 d . . .
H19B H 0.0984 0.6835 -0.0495 0.104 Uiso 1 1 calc R . .
C20A C 1.0192(17) 0.4786(6) 0.2439(3) 0.064(5) Uani 1 1 d . . .
H21A H 1.0657 0.4681 0.2606 0.076 Uiso 1 1 calc R . .
C20B C 0.1974(18) 0.7431(8) -0.0240(4) 0.080(6) Uani 1 1 d . . .
H20B H 0.2605 0.7579 -0.0367 0.097 Uiso 1 1 calc R . .
C21A C 0.8893(15) 0.4997(6) 0.2426(3) 0.062(5) Uani 1 1 d . . .
H21A' H 0.8327 0.5063 0.2582 0.074 Uiso 1 1 calc R . .
C21B C 0.1844(16) 0.7605(6) 0.0038(5) 0.072(5) Uani 1 1 d . . .
H21B H 0.2332 0.7885 0.0135 0.086 Uiso 1 1 calc R . .
C22A C 0.8612(17) 0.5089(6) 0.2134(4) 0.073(5) Uani 1 1 d . . .
H22A H 0.7811 0.5229 0.2063 0.088 Uiso 1 1 calc R . .
C22B C 0.0801(18) 0.7266(7) 0.0150(3) 0.067(5) Uani 1 1 d . . .
H22B H 0.0479 0.7278 0.0339 0.081 Uiso 1 1 calc R . .
Cl1 Cl 0.3930(4) 0.31231(14) 0.18656(7) 0.0606(11) Uani 1 1 d . . .
Cl2 Cl 0.5509(3) 0.38366(13) 0.08810(6) 0.0469(9) Uani 1 1 d . . .
Cl3 Cl 0.6257(3) 0.10677(15) 0.14645(7) 0.0531(10) Uani 1 1 d . . .
Cl4 Cl 0.3128(3) 0.06784(15) 0.11463(7) 0.0507(10) Uani 1 1 d . . .
Cl5 Cl 0.6054(3) -0.02518(14) 0.10033(8) 0.0676(11) Uani 1 1 d . . .
Cl6 Cl 0.6052(3) 0.11914(14) 0.06745(6) 0.0550(10) Uani 1 1 d . . .
Fe1 Fe 0.90441(18) 0.42478(8) 0.21993(3) 0.0441(5) Uani 1 1 d . . .
Fe2 Fe 0.22507(18) 0.67535(8) 0.00159(4) 0.0441(5) Uani 1 1 d . . .
N1A N 0.7513(10) 0.3333(4) 0.14325(18) 0.040(3) Uani 1 1 d . . .
H1A1 H 0.7273 0.3516 0.1269 0.048 Uiso 1 1 d R . .
N1B N 0.1582(9) 0.5050(4) 0.04057(18) 0.031(2) Uani 1 1 d . . .
H1B1 H 0.0798 0.4884 0.0447 0.037 Uiso 1 1 d R . .
N2A N 0.5414(9) 0.2605(4) 0.12607(17) 0.033(3) Uani 1 1 d . . .
H2A H 0.5283 0.2991 0.1264 0.04 Uiso 1 1 calc R . .
N2B N 0.2310(8) 0.4324(4) 0.08645(17) 0.030(2) Uani 1 1 d . . .
H2B H 0.1738 0.4624 0.088 0.036 Uiso 1 1 calc R . .
N3A N 0.3364(10) 0.1908(4) 0.1473(2) 0.042(3) Uani 1 1 d . . .
H3A H 0.3646 0.156 0.1408 0.05 Uiso 1 1 calc R . .
N3B N 0.3554(9) 0.4312(4) 0.14207(17) 0.037(3) Uani 1 1 d . . .
H3B H 0.4024 0.3985 0.1453 0.044 Uiso 1 1 calc R . .
N4A N 0.4836(12) 0.1715(4) 0.20253(19) 0.050(3) Uani 1 1 d . . .
H4A H 0.5116 0.1369 0.1958 0.06 Uiso 1 1 calc R . .
N4B N 0.5568(9) 0.5205(4) 0.11698(18) 0.041(3) Uani 1 1 d . . .
H4B H 0.6384 0.5038 0.1166 0.049 Uiso 1 1 calc R . .
N5A N 0.6928(10) 0.2421(4) 0.18338(19) 0.046(3) Uani 1 1 d . . .
H5A H 0.6969 0.2782 0.1908 0.056 Uiso 1 1 calc R . .
N5B N 0.4198(9) 0.5149(4) 0.06460(18) 0.033(2) Uani 1 1 d . . .
H5B H 0.3532 0.5408 0.0672 0.039 Uiso 1 1 calc R . .
Zn1 Zn 0.49715(16) 0.23193(6) 0.16748(3) 0.0445(4) Uani 1 1 d . . .
Zn2 Zn 0.42112(14) 0.46047(6) 0.10052(3) 0.0364(4) Uani 1 1 d . . .
Zn3 Zn 0.53848(13) 0.06579(6) 0.10485(3) 0.0443(4) Uani 1 1 d . . .

loop_
_atom_site_aniso_label
_atom_site_aniso_U_11
_atom_site_aniso_U_22
_atom_site_aniso_U_33
_atom_site_aniso_U_23
_atom_site_aniso_U_13
_atom_site_aniso_U_12
C1A 0.039(9) 0.029(8) 0.053(9) 0.008(7) 0.004(8) -0.001(8)
C1B 0.042(9) 0.048(8) 0.022(7) -0.005(7) -0.007(6) -0.004(8)
C2A 0.030(8) 0.054(10) 0.037(8) -0.002(7) -0.001(7) -0.002(7)
C3A 0.054(9) 0.048(8) 0.033(7) 0.000(7) 0.001(8) 0.014(8)
C4A 0.052(11) 0.051(10) 0.078(11) 0.012(9) -0.017(9) -0.028(9)
C5A 0.038(10) 0.066(11) 0.086(11) 0.000(10) 0.022(9) 0.010(9)
C6A 0.064(12) 0.088(13) 0.081(12) -0.003(11) 0.034(11) -0.024(11)
C7A 0.069(12) 0.083(13) 0.052(10) 0.004(9) 0.020(10) -0.019(11)
C8A 0.098(13) 0.060(10) 0.029(7) 0.018(7) -0.011(10) -0.019(11)
C8B 0.026(8) 0.051(8) 0.059(8) 0.008(8) -0.001(7) -0.010(7)
C9A 0.069(12) 0.079(11) 0.045(9) 0.024(8) -0.037(9) -0.024(10)
C9B 0.019(8) 0.059(9) 0.039(7) 0.013(7) -0.012(6) -0.011(7)
C10A 0.033(9) 0.079(11) 0.049(9) 0.012(8) -0.012(8) -0.017(9)
C10B 0.039(9) 0.032(8) 0.042(8) 0.008(6) 0.014(7) 0.009(7)
C11A 0.048(9) 0.086(11) 0.059(9) 0.002(8) 0.009(9) -0.003(10)
C11B 0.038(8) 0.056(9) 0.036(7) -0.002(7) 0.001(7) 0.017(7)
C12A 0.052(10) 0.060(10) 0.057(10) 0.015(8) 0.013(8) -0.006(9)
C12B 0.026(8) 0.039(8) 0.039(7) 0.004(7) 0.009(6) 0.000(7)
C13A 0.030(8) 0.047(9) 0.034(8) 0.017(7) 0.003(7) -0.007(7)
C13B 0.023(8) 0.046(9) 0.049(8) 0.004(7) 0.004(7) 0.009(7)
C14A 0.051(11) 0.050(9) 0.049(9) 0.004(7) 0.001(8) -0.001(8)
C14B 0.044(10) 0.042(9) 0.068(10) -0.001(8) 0.029(8) -0.005(8)
C15A 0.062(11) 0.090(12) 0.042(9) 0.014(8) -0.010(9) 0.012(11)
C15B 0.028(9) 0.031(9) 0.150(17) 0.022(10) 0.019(12) 0.018(8)
C16A 0.050(11) 0.061(10) 0.062(11) -0.004(8) 0.006(9) -0.023(9)
C16B 0.067(13) 0.027(9) 0.107(13) -0.008(9) -0.035(12) -0.001(9)
C17A 0.028(8) 0.075(11) 0.047(9) 0.010(8) 0.002(8) -0.004(8)
C17B 0.038(9) 0.033(8) 0.060(9) 0.007(7) -0.005(8) -0.018(8)
C18A 0.069(13) 0.113(14) 0.033(8) -0.010(9) -0.001(10) -0.040(12)
C18B 0.017(9) 0.054(12) 0.154(18) 0.045(13) -0.015(12) 0.004(8)
C19A 0.035(10) 0.078(12) 0.078(11) -0.025(10) -0.002(10) -0.026(9)
C19B 0.085(16) 0.100(16) 0.075(14) 0.013(12) -0.042(13) 0.004(13)
C20A 0.066(13) 0.076(11) 0.049(10) -0.012(8) -0.018(10) -0.005(10)
C20B 0.073(15) 0.086(15) 0.083(14) 0.047(12) 0.027(12) 0.008(12)
C21A 0.034(11) 0.079(12) 0.072(13) -0.010(9) 0.036(9) -0.012(9)
C21B 0.049(12) 0.036(10) 0.131(18) 0.008(12) -0.030(12) 0.005(9)
C22A 0.078(14) 0.062(11) 0.081(13) 0.003(10) -0.019(12) -0.010(11)
C22B 0.060(12) 0.061(12) 0.081(12) 0.001(10) 0.008(11) 0.018(11)
Cl1 0.074(3) 0.053(2) 0.055(2) -0.0068(18) -0.002(2) 0.006(2)
Cl2 0.042(2) 0.049(2) 0.0497(19) 0.0072(16) 0.0003(18) 0.0152(19)
Cl3 0.045(2) 0.068(2) 0.0455(19) 0.0005(18) -0.0067(18) 0.000(2)
Cl4 0.028(2) 0.062(2) 0.062(2) -0.014(2) 0.0027(17) -0.0043(19)
Cl5 0.047(2) 0.058(2) 0.098(3) 0.009(2) 0.003(2) 0.005(2)
Cl6 0.053(2) 0.064(2) 0.048(2) 0.0011(18) 0.002(2) -0.003(2)
Fe1 0.0339(11) 0.0635(13) 0.0349(10) 0.0022(10) -0.0037(10) -0.0088(12)
Fe2 0.0335(12) 0.0372(12) 0.0614(12) 0.0125(11) 0.0040(11) 0.0062(10)
N1A 0.046(7) 0.047(7) 0.026(6) 0.013(5) -0.012(6) -0.016(7)
N1B 0.014(6) 0.030(6) 0.047(6) 0.013(5) 0.007(5) -0.002(5)
N2A 0.035(7) 0.038(6) 0.026(5) -0.006(5) -0.006(5) -0.007(6)
N2B 0.027(6) 0.030(6) 0.034(5) 0.015(5) 0.004(5) -0.004(5)
N3A 0.036(7) 0.038(7) 0.050(7) -0.002(6) 0.009(6) -0.010(6)
N3B 0.026(6) 0.047(7) 0.038(6) 0.001(5) -0.010(5) -0.008(6)
N4A 0.066(9) 0.046(7) 0.038(6) 0.000(6) 0.006(7) -0.008(7)
N4B 0.018(6) 0.055(7) 0.049(6) 0.009(6) -0.001(5) -0.010(5)
N5A 0.050(8) 0.057(8) 0.032(6) 0.012(6) -0.017(6) -0.017(7)
N5B 0.010(5) 0.049(7) 0.038(6) -0.003(5) -0.006(5) 0.004(5)
Zn1 0.0425(10) 0.0553(10) 0.0357(8) 0.0024(8) -0.0021(9) -0.0053(9)
Zn2 0.0288(8) 0.0427(9) 0.0376(8) 0.0048(7) 0.0007(8) -0.0024(8)
Zn3 0.0292(9) 0.0510(10) 0.0527(9) 0.0009(8) -0.0011(8) 0.0002(8)

loop_
_atom_type_symbol
_atom_type_description
_atom_type_scat_dispersion_real
_atom_type_scat_dispersion_imag
_atom_type_scat_source
C C 0.0033 0.0016 'International Tables Vol C Tables 4.2.6.8 and 6.1.1.4'
H H 0 0 'International Tables Vol C Tables 4.2.6.8 and 6.1.1.4'
Cl Cl 0.1484 0.1585 'International Tables Vol C Tables 4.2.6.8 and 6.1.1.4'
Fe Fe 0.3463 0.8444 'International Tables Vol C Tables 4.2.6.8 and 6.1.1.4'
N N 0.0061 0.0033 'International Tables Vol C Tables 4.2.6.8 and 6.1.1.4'
Zn Zn 0.2839 1.4301 'International Tables Vol C Tables 4.2.6.8 and 6.1.1.4'

loop_
_geom_angle_atom_site_label_1
_geom_angle_atom_site_label_2
_geom_angle_atom_site_label_3
_geom_angle
_geom_angle_site_symmetry_1
_geom_angle_site_symmetry_3
_geom_angle_publ_flag
N1A C1A C10A 110.9(10) . . ?
N1A C1A C2A 107.9(10) . . ?
C10A C1A C2A 112.1(10) . . ?
N1A C1A C11A 115.3(10) . . ?
C10A C1A C11A 105.3(11) . . ?
C2A C1A C11A 105.3(10) . . ?
N1B C1B C2B 107.3(9) . . ?
N1B C1B C11B 114.7(9) . . ?
C2B C1B C11B 108.0(9) . . ?
N1B C1B C10B 108.6(9) . . ?
C2B C1B C10B 111.3(10) . . ?
C11B C1B C10B 106.9(10) . . ?
N2A C2A C1A 113.3(9) . . ?
N2B C2B C1B 112.8(9) . . ?
N2A C3A C4A 110.0(9) . . ?
N2B C3B C4B 110.0(9) . . ?
N3A C4A C3A 109.3(11) . . ?
C3B C4B N3B 111.4(9) . . ?
N3A C5A C6A 111.6(11) . . ?
N3B C5B C6B 113.3(10) . . ?
C5A C6A C7A 115.2(13) . . ?
C7B C6B C5B 116.3(11) . . ?
N4A C7A C6A 112.2(11) . . ?
C6B C7B N4B 110.7(10) . . ?
N4A C8A C9A 109.1(10) . . ?
C9B C8B N4B 107.8(9) . . ?
N5A C9A C8A 110.1(11) . . ?
N5B C9B C8B 108.4(9) . . ?
N5A C10A C1A 113.6(11) . . ?
N5B C10B C1B 114.9(9) . . ?
N1A C12A C13A 114.6(10) . . ?
N1B C12B C13B 116.7(9) . . ?
C14A C13A C17A 108.0(11) . . ?
C14A C13A C12A 128.5(12) . . ?
C17A C13A C12A 123.5(12) . . ?
C14A C13A Fe1 70.0(7) . . ?
C17A C13A Fe1 71.2(8) . . ?
C12A C13A Fe1 125.4(8) . . ?
C17B C13B C14B 109.2(12) . . ?
C17B C13B C12B 124.7(12) . . ?
C14B C13B C12B 126.0(12) . . ?
C17B C13B Fe2 69.2(7) . . ?
C14B C13B Fe2 69.8(7) . . ?
C12B C13B Fe2 129.2(8) . . ?
C15A C14A C13A 108.5(13) . . ?
C15A C14A Fe1 70.4(8) . . ?
C13A C14A Fe1 70.2(8) . . ?
C15B C14B C13B 106.0(13) . . ?
C15B C14B Fe2 69.5(7) . . ?
C13B C14B Fe2 69.3(7) . . ?
C16A C15A C14A 109.5(14) . . ?
C16A C15A Fe1 70.6(9) . . ?
C14A C15A Fe1 69.8(8) . . ?
C14B C15B C16B 112.1(14) . . ?
C14B C15B Fe2 70.8(8) . . ?
C16B C15B Fe2 70.0(9) . . ?
C15A C16A C17A 107.3(13) . . ?
C15A C16A Fe1 70.1(8) . . ?
C17A C16A Fe1 70.4(8) . . ?
C15B C16B C17B 105.7(13) . . ?
C15B C16B Fe2 70.0(9) . . ?
C17B C16B Fe2 68.8(8) . . ?
C13A C17A C16A 106.7(12) . . ?
C13A C17A Fe1 68.6(7) . . ?
C16A C17A Fe1 68.8(7) . . ?
C13B C17B C16B 106.9(12) . . ?
C13B C17B Fe2 70.3(7) . . ?
C16B C17B Fe2 69.1(7) . . ?
C22A C18A C19A 105.5(12) . . ?
C22A C18A Fe1 70.0(9) . . ?
C19A C18A Fe1 69.0(8) . . ?
C22B C18B C19B 109.8(15) . . ?
C22B C18B Fe2 70.1(9) . . ?
C19B C18B Fe2 71.1(9) . . ?
C20A C19A C18A 111.1(14) . . ?
C20A C19A Fe1 71.0(8) . . ?
C18A C19A Fe1 71.2(8) . . ?
C20B C19B C18B 104.2(16) . . ?
C20B C19B Fe2 68.8(9) . . ?
C18B C19B Fe2 68.3(8) . . ?
C19A C20A C21A 106.2(14) . . ?
C19A C20A Fe1 69.6(8) . . ?
C21A C20A Fe1 70.2(8) . . ?
C21B C20B C19B 113.0(17) . . ?
C21B C20B Fe2 71.9(9) . . ?
C19B C20B Fe2 71.4(9) . . ?
C22A C21A C20A 106.8(14) . . ?
C22A C21A Fe1 69.7(9) . . ?
C20A C21A Fe1 69.7(8) . . ?
C20B C21B C22B 104.5(15) . . ?
C20B C21B Fe2 68.8(9) . . ?
C22B C21B Fe2 67.8(8) . . ?
C18A C22A C21A 110.4(15) . . ?
C18A C22A Fe1 71.1(10) . . ?
C21A C22A Fe1 70.4(9) . . ?
C18B C22B C21B 108.4(15) . . ?
C18B C22B Fe2 70.2(9) . . ?
C21B C22B Fe2 71.1(9) . . ?
C19A Fe1 C14A 108.2(6) . . ?
C19A Fe1 C22A 65.3(6) . . ?
C14A Fe1 C22A 155.4(6) . . ?
C19A Fe1 C13A 124.3(5) . . ?
C14A Fe1 C13A 39.9(4) . . ?
C22A Fe1 C13A 122.2(6) . . ?
C19A Fe1 C20A 39.5(5) . . ?
C14A Fe1 C20A 124.5(6) . . ?
C22A Fe1 C20A 66.9(6) . . ?
C13A Fe1 C20A 159.8(6) . . ?
C19A Fe1 C15A 122.3(7) . . ?
C14A Fe1 C15A 39.8(4) . . ?
C22A Fe1 C15A 164.1(7) . . ?
C13A Fe1 C15A 67.0(5) . . ?
C20A Fe1 C15A 109.1(6) . . ?
C19A Fe1 C21A 66.1(5) . . ?
C14A Fe1 C21A 161.8(6) . . ?
C22A Fe1 C21A 40.0(5) . . ?
C13A Fe1 C21A 157.7(6) . . ?
C20A Fe1 C21A 40.2(5) . . ?
C15A Fe1 C21A 127.1(6) . . ?
C19A Fe1 C16A 156.4(6) . . ?
C14A Fe1 C16A 67.1(5) . . ?
C22A Fe1 C16A 128.5(7) . . ?
C13A Fe1 C16A 68.0(5) . . ?
C20A Fe1 C16A 122.5(6) . . ?
C15A Fe1 C16A 39.3(5) . . ?
C21A Fe1 C16A 110.6(5) . . ?
C19A Fe1 C18A 39.9(5) . . ?
C14A Fe1 C18A 120.6(6) . . ?
C22A Fe1 C18A 38.9(5) . . ?
C13A Fe1 C18A 107.2(5) . . ?
C20A Fe1 C18A 67.6(5) . . ?
C15A Fe1 C18A 155.7(7) . . ?
C21A Fe1 C18A 67.1(5) . . ?
C16A Fe1 C18A 162.9(7) . . ?
C19A Fe1 C17A 161.0(6) . . ?
C14A Fe1 C17A 67.0(5) . . ?
C22A Fe1 C17A 110.8(6) . . ?
C13A Fe1 C17A 40.2(4) . . ?
C20A Fe1 C17A 158.5(6) . . ?
C15A Fe1 C17A 66.8(6) . . ?
C21A Fe1 C17A 124.0(6) . . ?
C16A Fe1 C17A 40.8(4) . . ?
C18A Fe1 C17A 125.1(6) . . ?
C22B Fe2 C18B 39.7(5) . . ?
C22B Fe2 C20B 66.7(6) . . ?
C18B Fe2 C20B 66.4(6) . . ?
C22B Fe2 C17B 107.2(6) . . ?
C18B Fe2 C17B 123.1(7) . . ?
C20B Fe2 C17B 158.4(8) . . ?
C22B Fe2 C16B 123.9(7) . . ?
C18B Fe2 C16B 160.2(9) . . ?
C20B Fe2 C16B 122.6(8) . . ?
C17B Fe2 C16B 42.1(5) . . ?
C22B Fe2 C15B 160.8(8) . . ?
C18B Fe2 C15B 158.5(9) . . ?
C20B Fe2 C15B 110.5(6) . . ?
C17B Fe2 C15B 68.1(6) . . ?
C16B Fe2 C15B 40.1(5) . . ?
C22B Fe2 C19B 68.0(7) . . ?
C18B Fe2 C19B 40.6(6) . . ?
C20B Fe2 C19B 39.8(6) . . ?
C17B Fe2 C19B 159.5(8) . . ?
C16B Fe2 C19B 157.2(9) . . ?
C15B Fe2 C19B 123.0(8) . . ?
C22B Fe2 C13B 122.4(6) . . ?
C18B Fe2 C13B 108.5(5) . . ?
C20B Fe2 C13B 160.4(8) . . ?
C17B Fe2 C13B 40.5(4) . . ?
C16B Fe2 C13B 68.9(5) . . ?
C15B Fe2 C13B 66.9(5) . . ?
C19B Fe2 C13B 123.9(7) . . ?
C22B Fe2 C21B 41.2(5) . . ?
C18B Fe2 C21B 67.8(6) . . ?
C20B Fe2 C21B 39.3(6) . . ?
C17B Fe2 C21B 122.4(7) . . ?
C16B Fe2 C21B 107.1(6) . . ?
C15B Fe2 C21B 124.4(7) . . ?
C19B Fe2 C21B 68.1(6) . . ?
C13B Fe2 C21B 158.6(8) . . ?
C22B Fe2 C14B 158.0(7) . . ?
C18B Fe2 C14B 122.9(7) . . ?
C20B Fe2 C14B 124.5(7) . . ?
C17B Fe2 C14B 69.1(5) . . ?
C16B Fe2 C14B 68.7(5) . . ?
C15B Fe2 C14B 39.7(5) . . ?
C19B Fe2 C14B 107.4(6) . . ?
C13B Fe2 C14B 40.8(4) . . ?
C21B Fe2 C14B 159.2(8) . . ?
C1A N1A C12A 119.9(10) . . ?
C12B N1B C1B 119.8(9) . . ?
C3A N2A C2A 111.8(8) . . ?
C3A N2A Zn1 108.1(7) . . ?
C2A N2A Zn1 118.9(7) . . ?
C2B N2B C3B 114.1(8) . . ?
C2B N2B Zn2 114.3(7) . . ?
C3B N2B Zn2 104.1(6) . . ?
C4A N3A C5A 114.8(11) . . ?
C4A N3A Zn1 102.7(7) . . ?
C5A N3A Zn1 114.3(8) . . ?
C5B N3B C4B 114.7(9) . . ?
C5B N3B Zn2 120.5(7) . . ?
C4B N3B Zn2 106.3(6) . . ?
C8A N4A C7A 115.2(10) . . ?
C8A N4A Zn1 104.5(7) . . ?
C7A N4A Zn1 113.5(8) . . ?
C8B N4B C7B 110.0(9) . . ?
C8B N4B Zn2 106.9(6) . . ?
C7B N4B Zn2 118.1(7) . . ?
C10A N5A C9A 111.0(10) . . ?
C10A N5A Zn1 118.1(7) . . ?
C9A N5A Zn1 108.8(8) . . ?
C10B N5B C9B 115.9(9) . . ?
C10B N5B Zn2 112.4(7) . . ?
C9B N5B Zn2 104.8(6) . . ?
N2A Zn1 N3A 84.5(4) . . ?
N2A Zn1 N5A 94.7(4) . . ?
N3A Zn1 N5A 157.4(4) . . ?
N2A Zn1 N4A 156.7(4) . . ?
N3A Zn1 N4A 89.2(4) . . ?
N5A Zn1 N4A 82.7(4) . . ?
N2A Zn1 Cl1 100.8(3) . . ?
N3A Zn1 Cl1 100.8(3) . . ?
N5A Zn1 Cl1 101.5(3) . . ?
N4A Zn1 Cl1 102.5(3) . . ?
N5B Zn2 N4B 83.4(3) . . ?
N5B Zn2 N2B 86.5(3) . . ?
N4B Zn2 N2B 154.5(4) . . ?
N5B Zn2 N3B 154.6(4) . . ?
N4B Zn2 N3B 95.2(3) . . ?
N2B Zn2 N3B 84.0(3) . . ?
N5B Zn2 Cl2 106.3(3) . . ?
N4B Zn2 Cl2 103.9(3) . . ?
N2B Zn2 Cl2 101.4(3) . . ?
N3B Zn2 Cl2 98.7(3) . . ?
Cl6 Zn3 Cl5 111.49(14) . . ?
Cl6 Zn3 Cl3 107.20(13) . . ?
Cl5 Zn3 Cl3 110.74(14) . . ?
Cl6 Zn3 Cl4 115.77(14) . . ?
Cl5 Zn3 Cl4 109.48(14) . . ?
Cl3 Zn3 Cl4 101.68(13) . . ?

loop_
_geom_bond_atom_site_label_1
_geom_bond_atom_site_label_2
_geom_bond_distance
_geom_bond_site_symmetry_2
_geom_bond_publ_flag
C1A N1A 1.442(14) . ?
C1A C10A 1.538(15) . ?
C1A C2A 1.550(15) . ?
C1A C11A 1.552(16) . ?
C1B N1B 1.446(13) . ?
C1B C2B 1.522(14) . ?
C1B C11B 1.534(14) . ?
C1B C10B 1.545(15) . ?
C2A N2A 1.482(13) . ?
C2B N2B 1.457(12) . ?
C3A N2A 1.478(13) . ?
C3A C4A 1.512(15) . ?
C3B N2B 1.475(12) . ?
C3B C4B 1.496(13) . ?
C4A N3A 1.461(14) . ?
C4B N3B 1.500(13) . ?
C5A N3A 1.483(14) . ?
C5A C6A 1.513(16) . ?
C5B N3B 1.447(12) . ?
C5B C6B 1.520(15) . ?
C6A C7A 1.520(17) . ?
C6B C7B 1.509(15) . ?
C7A N4A 1.487(14) . ?
C7B N4B 1.514(13) . ?
C8A N4A 1.463(14) . ?
C8A C9A 1.521(17) . ?
C8B C9B 1.481(13) . ?
C8B N4B 1.508(12) . ?
C9A N5A 1.495(13) . ?
C9B N5B 1.466(12) . ?
C10A N5A 1.491(13) . ?
C10B N5B 1.458(12) . ?
C12A N1A 1.484(13) . ?
C12A C13A 1.513(14) . ?
C12B N1B 1.446(11) . ?
C12B C13B 1.494(15) . ?
C13A C14A 1.384(15) . ?
C13A C17A 1.408(15) . ?
C13A Fe1 2.031(12) . ?
C13B C17B 1.399(15) . ?
C13B C14B 1.417(15) . ?
C13B Fe2 2.027(12) . ?
C14A C15A 1.382(15) . ?
C14A Fe1 2.028(12) . ?
C14B C15B 1.375(16) . ?
C14B Fe2 2.034(12) . ?
C15A C16A 1.371(17) . ?
C15A Fe1 2.035(13) . ?
C15B C16B 1.384(17) . ?
C15B Fe2 2.018(13) . ?
C16A C17A 1.432(15) . ?
C16A Fe1 2.042(13) . ?
C16B C17B 1.448(17) . ?
C16B Fe2 2.018(14) . ?
C17A Fe1 2.064(13) . ?
C17B Fe2 2.014(12) . ?
C18A C22A 1.356(18) . ?
C18A C19A 1.383(18) . ?
C18A Fe1 2.043(15) . ?
C18B C22B 1.348(18) . ?
C18B C19B 1.390(19) . ?
C18B Fe2 1.987(13) . ?
C19A C20A 1.366(16) . ?
C19A Fe1 2.014(13) . ?
C19B C20B 1.37(2) . ?
C19B Fe2 2.022(15) . ?
C20A C21A 1.398(17) . ?
C20A Fe1 2.032(13) . ?
C20B C21B 1.351(19) . ?
C20B Fe2 1.989(15) . ?
C21A C22A 1.391(17) . ?
C21A Fe1 2.039(13) . ?
C21B C22B 1.411(19) . ?
C21B Fe2 2.028(14) . ?
C22A Fe1 2.030(15) . ?
C22B Fe2 1.984(14) . ?
Cl1 Zn1 2.320(4) . ?
Cl2 Zn2 2.288(3) . ?
Cl3 Zn3 2.315(3) . ?
Cl4 Zn3 2.316(3) . ?
Cl5 Zn3 2.234(4) . ?
Cl6 Zn3 2.228(3) . ?
N2A Zn1 2.069(8) . ?
N2B Zn2 2.123(8) . ?
N3A Zn1 2.098(10) . ?
N3B Zn2 2.137(8) . ?
N4A Zn1 2.146(9) . ?
N4B Zn2 2.098(9) . ?
N5A Zn1 2.115(9) . ?
N5B Zn2 2.084(8) . ?
